data_1568055
loop_
_publ_author_name
'Gransbury, Gemma K.'
'R&#xe9;ant, Benjamin L L'
'Wooles, Ashley J.'
'Emerson-King, Jack'
'Chilton, Nicholas F.'
'Liddle, Stephen T.'
'Mills, David P.'

_publ_section_title
;
 Electronic structure comparisons of isostructural early d- and f-block
 metal(iii) bis(cyclopentadienyl) silanide complexes.
;
_journal_issue 3
_journal_name_full 'Chemical science'
_journal_page_first 621
_journal_page_last 634
_journal_paper_doi 10.1039/d2sc04526e
_journal_volume 14
_journal_year 2023
_chemical_formula_moiety 'C31 H69 Nd Si8'
_chemical_formula_sum 'C31 H69 Nd Si8'
_chemical_formula_weight 810.82
_chemical_name_systematic '[Nd(Cp'')2{Si(SiMe3)3}]'
_chemical_properties_physical Air-sensitive,Moisture-sensitive
_space_group_crystal_system monoclinic
_space_group_IT_number 14
_space_group_name_Hall '-P 2yn'
_space_group_name_H-M_alt 'P 1 21/n 1'
_atom_sites_solution_hydrogens geom
_atom_sites_solution_primary dual
_atom_sites_solution_secondary difmap
_audit_creation_date 2020-12-15
_audit_creation_method
;
Olex2 1.2
(compiled 2018.05.29 svn.r3508 for OlexSys, GUI svn.r5506)
;
_audit_update_record
;
2022-08-08 deposited with the CCDC.	2022-12-06 downloaded from the CCDC.
;
_cell_angle_alpha 90
_cell_angle_beta 110.891(3)
_cell_angle_gamma 90
_cell_formula_units_Z 4
_cell_length_a 17.7679(5)
_cell_length_b 13.2234(3)
_cell_length_c 20.3700(6)
_cell_measurement_reflns_used 13974
_cell_measurement_temperature 100(2)
_cell_measurement_theta_max 75.5710
_cell_measurement_theta_min 2.6430
_cell_volume 4471.3(2)
_computing_cell_refinement 'CrysAlisPro 1.171.39.27b (Rigaku OD, 2015)'
_computing_data_collection 'CrysAlisPro 1.171.39.27b (Rigaku OD, 2015)'
_computing_data_reduction 'CrysAlisPro 1.171.39.27b (Rigaku OD, 2015)'
_computing_molecular_graphics 'Olex2 (Dolomanov et al., 2009)'
_computing_publication_material 'Olex2 (Dolomanov et al., 2009)'
_computing_structure_refinement 'ShelXL (Sheldrick, 2015)'
_computing_structure_solution 'ShelXT (Sheldrick, 2015)'
_diffrn_ambient_environment N~2~
_diffrn_ambient_temperature 100(2)
_diffrn_detector 'CCD plate'
_diffrn_measured_fraction_theta_full 0.973
_diffrn_measured_fraction_theta_max 0.973
_diffrn_measurement_details
;
List of Runs (angles in degrees, time in seconds):

  # Type    Start    End  Width  t~exp~   \w     \q     \k     \f   Frames
#--------------------------------------------------------------------------
  1  \w    103.00 133.00   1.00    1.00    --   44.70  60.00 -60.00   30
  2  \w     27.00 134.00   1.00    1.00    --   44.70  20.00-120.00  107
  3  \w    -45.00  35.00   1.00    1.00    --   44.70  60.00 120.00   80
  4  \w    -45.00   3.00   1.00    1.00    --   44.70  60.00 -60.00   48
  5  \w    -44.00   4.00   1.00    1.00    --   44.70  60.00-120.00   48
  6  \w     67.00 134.00   1.00    1.00    --   44.70  60.00 120.00   67
  7  \w     28.00  53.00   1.00    1.00    --  108.20  50.00 -30.00   25
  8  \w     68.00 180.00   1.00    1.00    --  108.20  50.00-150.00  112
  9  \w     68.00 197.00   1.00    1.00    --  108.20  50.00 -90.00  129
 10  \w     20.00 197.00   1.00    1.00    --  108.20  50.00 -60.00  177
 11  \w    127.00 154.00   1.00    1.00    --  108.20  50.00-180.00   27
 12  \w     40.00  89.00   1.00    1.00    --  108.20  50.00-180.00   49
 13  \w     20.00 196.00   1.00    1.00    --  108.20  50.00-120.00  176
 14  \w    151.00 176.00   1.00    1.00    --  108.20  50.00 -30.00   25
 15  \w    107.00 134.00   1.00    1.00    --  108.20  30.00  90.00   27
 16  \w    148.00 173.00   1.00    1.00    --  108.20  50.00 150.00   25
 17  \w     38.00  73.00   1.00    1.00    --  108.20  30.00  90.00   35
;
_diffrn_measurement_device 'four-circle diffractometer'
_diffrn_measurement_device_type 'XtaLAB AFC11 (RINC): quarter-chi single'
_diffrn_measurement_method '\w scans'
_diffrn_orient_matrix_type 'CrysAlisPro convention (1999,Acta A55,543-557)'
_diffrn_orient_matrix_UB_11 -0.0407886000
_diffrn_orient_matrix_UB_12 -0.1046392000
_diffrn_orient_matrix_UB_13 -0.0125724000
_diffrn_orient_matrix_UB_21 -0.0832198000
_diffrn_orient_matrix_UB_22 0.0512741000
_diffrn_orient_matrix_UB_23 -0.0299364000
_diffrn_orient_matrix_UB_31 0.0043615000
_diffrn_orient_matrix_UB_32 -0.0028412000
_diffrn_orient_matrix_UB_33 -0.0741461000
_diffrn_radiation_monochromator graphite
_diffrn_radiation_probe x-ray
_diffrn_radiation_type CuK\a
_diffrn_radiation_wavelength 1.54184
_diffrn_reflns_av_R_equivalents 0.0457
_diffrn_reflns_av_unetI/netI 0.0408
_diffrn_reflns_Laue_measured_fraction_full 0.973
_diffrn_reflns_Laue_measured_fraction_max 0.973
_diffrn_reflns_limit_h_max 19
_diffrn_reflns_limit_h_min -21
_diffrn_reflns_limit_k_max 15
_diffrn_reflns_limit_k_min -15
_diffrn_reflns_limit_l_max 23
_diffrn_reflns_limit_l_min -21
_diffrn_reflns_number 7945
_diffrn_reflns_point_group_measured_fraction_full 0.973
_diffrn_reflns_point_group_measured_fraction_max 0.973
_diffrn_reflns_theta_full 67.684
_diffrn_reflns_theta_max 68.250
_diffrn_reflns_theta_min 2.841
_diffrn_source 'fine-focus sealed X-ray tube'
_diffrn_source_type 'Enhance (Cu) X-ray Source'
_exptl_absorpt_coefficient_mu 11.038
_exptl_absorpt_correction_T_max 0.649
_exptl_absorpt_correction_T_min 0.134
_exptl_absorpt_correction_type gaussian
_exptl_absorpt_process_details
;
CrysAlisPro 1.171.39.27b (Rigaku Oxford Diffraction, 2015)
Numerical absorption correction based on gaussian integration over
			a multifaceted crystal model
Empirical absorption correction using spherical harmonics,
 implemented in SCALE3 ABSPACK scaling algorithm.
;
_exptl_crystal_colour red
_exptl_crystal_colour_primary red
_exptl_crystal_density_diffrn 1.204
_exptl_crystal_description block
_exptl_crystal_F_000 1708
_exptl_crystal_preparation -
_exptl_crystal_recrystallization_method 'Crystallised from concentrated pentane solution at -25oC'
_exptl_crystal_size_max 0.226
_exptl_crystal_size_mid 0.119
_exptl_crystal_size_min 0.05
_refine_diff_density_max 2.074
_refine_diff_density_min -1.875
_refine_diff_density_rms 0.157
_refine_ls_extinction_method none
_refine_ls_goodness_of_fit_ref 1.119
_refine_ls_hydrogen_treatment constr
_refine_ls_matrix_type full
_refine_ls_number_parameters 500
_refine_ls_number_reflns 7945
_refine_ls_number_restraints 830
_refine_ls_restrained_S_all 1.065
_refine_ls_R_factor_all 0.0704
_refine_ls_R_factor_gt 0.0680
_refine_ls_shift/su_max 0.000
_refine_ls_shift/su_mean 0.000
_refine_ls_structure_factor_coef Fsqd
_refine_ls_weighting_details 'w=1/[\s^2^(Fo^2^)+(0.0942P)^2^+30.9131P] where P=(Fo^2^+2Fc^2^)/3'
_refine_ls_weighting_scheme calc
_refine_ls_wR_factor_gt 0.2133
_refine_ls_wR_factor_ref 0.2147
_reflns_Friedel_coverage 0.000
_reflns_number_gt 7409
_reflns_number_total 7945
_reflns_threshold_expression 'I > 2\s(I)'
_cod_data_source_file d2sc04526e2.cif
_cod_data_source_block 3-Nd
_cod_depositor_comments 'Adding full bibliography for 1568047--1568055.cif.'
_cod_database_code 1568055
_manchester_internal_diff_code ldpm171
_manchester_internal_coll_client IV
_manchester_internal_coll_user IV
_manchester_internal_coll_date 27/11/2020
_manchester_internal_process_date 27/11/2020
_manchester_internal_process_user BR
_manchester_internal_solution_date 09/12/2020
_manchester_internal_solution_user BR
_manchester_internal_refinement_date 09/12/2020
_manchester_internal_refinement_user BR
_manchester_internal_validation_date 15/12/2020
_manchester_internal_validation_user AW
_manchester_internal_archive_date 15/12/2020
_manchester_internal_archive_user AW
_shelx_shelxl_version_number 2018/3
_chemical_oxdiff_formula 'Nd Si8 C31'
_shelx_space_group_comment
;
The symmetry employed for this shelxl refinement is uniquely defined
by the following loop, which should always be used as a source of
symmetry information in preference to the above space-group names.
They are only intended as comments.
;
_shelx_estimated_absorpt_t_max 0.608
_shelx_estimated_absorpt_t_min 0.189
_reflns_odcompleteness_completeness 96.89
_reflns_odcompleteness_iscentric 1
_reflns_odcompleteness_theta 68.13
_olex2_refinement_description
;
1. Fixed Uiso
 At 1.2 times of:
  All C(H) groups
 At 1.5 times of:
  All C(H,H,H) groups
2. Restrained distances
 Si3-C4 \\sim Si3-C5 \\sim Si3-C6 \\sim Si4A-C7A \\sim Si4A-C9A \\sim Si4A-C8A
\\sim Si4-C7 \\sim Si4-C9 ~
 Si4-C8 \\sim Si2A-C1A \\sim Si2A-C3A \\sim Si2A-C2A \\sim Si2-C2 \\sim Si2-C3
\\sim Si2-C1 \\sim Si3A-C4A
 \\sim Si3A-C6A \\sim Si3A-C5A
 with sigma of 0.01
3. Uiso/Uaniso restraints and constraints
Si1 \\sim Si2 \\sim Si3 \\sim Si4 \\sim C1 \\sim C2 \\sim C3 \\sim C4 \\sim C5
\\sim C6 \\sim C7 \\sim C8 \\sim C9 \\sim Si2A \\sim Si3A \\sim Si4A \\sim C1A
\\sim C2A \\sim C3A \\sim C4A \\sim C5A \\sim C6A \\sim C7A \\sim C8A \\sim
C9A: within 2A with sigma of 0.01 and sigma for terminal atoms of 0.02
4. Rigid body (RIGU) restrains
 All non-hydrogen atoms
 with sigma for 1-2 distances of 0.004 and sigma for 1-3 distances of 0.004
5. Others
 Sof(Si2A)=Sof(Si3A)=Sof(Si4A)=Sof(C1A)=Sof(H1AA)=Sof(H1AB)=Sof(H1AC)=Sof(C2A)=
 Sof(H2AA)=Sof(H2AB)=Sof(H2AC)=Sof(C3A)=Sof(H3AA)=Sof(H3AB)=Sof(H3AC)=Sof(C4A)=
 Sof(H4AA)=Sof(H4AB)=Sof(H4AC)=Sof(C5A)=Sof(H5AA)=Sof(H5AB)=Sof(H5AC)=Sof(C6A)=
 Sof(H6AA)=Sof(H6AB)=Sof(H6AC)=Sof(C7A)=Sof(H7AA)=Sof(H7AB)=Sof(H7AC)=Sof(C8A)=
 Sof(H8AA)=Sof(H8AB)=Sof(H8AC)=Sof(C9A)=Sof(H9AA)=Sof(H9AB)=Sof(H9AC)=1-FVAR(1)
 Sof(Si2)=Sof(Si3)=Sof(Si4)=Sof(C1)=Sof(H1A)=Sof(H1B)=Sof(H1C)=Sof(C2)=
 Sof(H2A)=Sof(H2B)=Sof(H2C)=Sof(C3)=Sof(H3A)=Sof(H3B)=Sof(H3C)=Sof(C4)=Sof(H4A)=
 Sof(H4B)=Sof(H4C)=Sof(C5)=Sof(H5A)=Sof(H5B)=Sof(H5C)=Sof(C6)=Sof(H6A)=Sof(H6B)=
 Sof(H6C)=Sof(C7)=Sof(H7A)=Sof(H7B)=Sof(H7C)=Sof(C8)=Sof(H8A)=Sof(H8B)=Sof(H8C)=
 Sof(C9)=Sof(H9A)=Sof(H9B)=Sof(H9C)=FVAR(1)
6.a Aromatic/amide H refined with riding coordinates:
 C14(H14), C15(H15), C20(H20), C21(H21), C26(H26), C27(H27)
6.b Idealised Me refined as rotating group:
 C1(H1A,H1B,H1C), C2(H2A,H2B,H2C), C3(H3A,H3B,H3C), C4(H4A,H4B,H4C), C5(H5A,
 H5B,H5C), C6(H6A,H6B,H6C), C7(H7A,H7B,H7C), C8(H8A,H8B,H8C), C9(H9A,H9B,H9C),
 C10(H10A,H10B,H10C), C11(H11A,H11B,H11C), C12(H12A,H12B,H12C), C17(H17A,H17B,
 H17C), C18(H18A,H18B,H18C), C19(H19A,H19B,H19C), C23(H23A,H23B,H23C), C24(H24A,
 H24B,H24C), C25(H25A,H25B,H25C), C29(H29A,H29B,H29C), C30(H30A,H30B,H30C),
 C31(H31A,H31B,H31C), C1A(H1AA,H1AB,H1AC), C2A(H2AA,H2AB,H2AC), C3A(H3AA,H3AB,
 H3AC), C4A(H4AA,H4AB,H4AC), C5A(H5AA,H5AB,H5AC), C6A(H6AA,H6AB,H6AC), C7A(H7AA,
 H7AB,H7AC), C8A(H8AA,H8AB,H8AC), C9A(H9AA,H9AB,H9AC)
;
_olex2_exptl_crystal_mounting_method 'Mounted from fomblin oil'
_olex2_submission_original_sample_id BR4.351
_olex2_submission_special_instructions 'No special instructions were received'
_oxdiff_exptl_absorpt_empirical_details
;
Empirical correction (ABSPACK) includes:
- Absorption correction using spherical harmonics
- Frame scaling
;
_oxdiff_exptl_absorpt_empirical_full_max 1.948
_oxdiff_exptl_absorpt_empirical_full_min 0.624

loop_
_space_group_symop_operation_xyz
'x, y, z'
'-x+1/2, y+1/2, -z+1/2'
'-x, -y, -z'
'x-1/2, -y-1/2, z-1/2'

loop_
_atom_site_label
_atom_site_type_symbol
_atom_site_fract_x
_atom_site_fract_y
_atom_site_fract_z
_atom_site_U_iso_or_equiv
_atom_site_adp_type
_atom_site_occupancy
_atom_site_site_symmetry_order
_atom_site_calc_flag
_atom_site_refinement_flags_posn
_atom_site_refinement_flags_adp
_atom_site_refinement_flags_occupancy
_atom_site_disorder_assembly
_atom_site_disorder_group
Nd1 Nd 0.55604(3) 0.38223(3) 0.26234(3) 0.02735(18) Uani 1 1 d . U . . .
Si1 Si 0.42438(13) 0.54973(17) 0.22295(12) 0.0251(5) Uani 1 1 d . U . . .
Si2 Si 0.3576(3) 0.5740(3) 0.3040(2) 0.0303(11) Uani 0.532(5) 1 d D U P A 1
Si3 Si 0.3132(3) 0.4899(3) 0.1255(2) 0.0279(10) Uani 0.532(5) 1 d D U P A 1
Si4 Si 0.4413(3) 0.7123(3) 0.1878(3) 0.0329(11) Uani 0.532(5) 1 d D U P A 1
Si5 Si 0.67622(15) 0.5125(2) 0.44701(15) 0.0399(6) Uani 1 1 d . U . . .
Si6 Si 0.67694(14) 0.49192(18) 0.15802(13) 0.0286(5) Uani 1 1 d . U . . .
Si7 Si 0.52870(18) 0.1424(2) 0.11546(16) 0.0383(6) Uani 1 1 d . U . . .
Si8 Si 0.53261(19) 0.1513(2) 0.39886(16) 0.0437(7) Uani 1 1 d . U . . .
C1 C 0.352(3) 0.4521(17) 0.3500(13) 0.028(5) Uani 0.532(5) 1 d D U P A 1
H1A H 0.326491 0.464499 0.384550 0.042 Uiso 0.532(5) 1 calc GR . P A 1
H1B H 0.406698 0.425843 0.373857 0.042 Uiso 0.532(5) 1 calc GR . P A 1
H1C H 0.320444 0.402524 0.315369 0.042 Uiso 0.532(5) 1 calc GR . P A 1
C2 C 0.4129(9) 0.6682(12) 0.3737(9) 0.036(4) Uani 0.532(5) 1 d D U P A 1
H2A H 0.374012 0.713811 0.382501 0.055 Uiso 0.532(5) 1 calc GR . P A 1
H2B H 0.449838 0.707592 0.357736 0.055 Uiso 0.532(5) 1 calc GR . P A 1
H2C H 0.443520 0.632365 0.417097 0.055 Uiso 0.532(5) 1 calc GR . P A 1
C3 C 0.2506(9) 0.621(2) 0.2683(14) 0.036(5) Uani 0.532(5) 1 d D U P A 1
H3A H 0.215640 0.568714 0.238972 0.054 Uiso 0.532(5) 1 calc GR . P A 1
H3B H 0.247693 0.682001 0.239914 0.054 Uiso 0.532(5) 1 calc GR . P A 1
H3C H 0.232776 0.637639 0.307351 0.054 Uiso 0.532(5) 1 calc GR . P A 1
C4 C 0.2551(10) 0.3873(12) 0.1508(10) 0.033(4) Uani 0.532(5) 1 d D U P A 1
H4A H 0.292759 0.338140 0.181234 0.050 Uiso 0.532(5) 1 calc GR . P A 1
H4B H 0.219532 0.353250 0.108307 0.050 Uiso 0.532(5) 1 calc GR . P A 1
H4C H 0.222662 0.417254 0.175909 0.050 Uiso 0.532(5) 1 calc GR . P A 1
C5 C 0.2368(11) 0.5894(14) 0.0793(12) 0.039(4) Uani 0.532(5) 1 d D U P A 1
H5A H 0.215341 0.620300 0.112687 0.059 Uiso 0.532(5) 1 calc GR . P A 1
H5B H 0.192775 0.558254 0.040770 0.059 Uiso 0.532(5) 1 calc GR . P A 1
H5C H 0.262667 0.641546 0.060366 0.059 Uiso 0.532(5) 1 calc GR . P A 1
C6 C 0.346(3) 0.440(2) 0.0535(19) 0.034(5) Uani 0.532(5) 1 d D U P A 1
H6A H 0.375271 0.493109 0.038650 0.050 Uiso 0.532(5) 1 calc GR . P A 1
H6B H 0.298923 0.419251 0.013361 0.050 Uiso 0.532(5) 1 calc GR . P A 1
H6C H 0.381882 0.381692 0.070903 0.050 Uiso 0.532(5) 1 calc GR . P A 1
C7 C 0.4465(12) 0.7117(16) 0.0970(6) 0.037(4) Uani 0.532(5) 1 d D U P A 1
H7A H 0.479392 0.654493 0.092595 0.056 Uiso 0.532(5) 1 calc GR . P A 1
H7B H 0.470781 0.775029 0.089290 0.056 Uiso 0.532(5) 1 calc GR . P A 1
H7C H 0.392017 0.705371 0.062035 0.056 Uiso 0.532(5) 1 calc GR . P A 1
C8 C 0.3590(13) 0.8047(17) 0.1836(14) 0.042(5) Uani 0.532(5) 1 d D U P A 1
H8A H 0.308264 0.782616 0.147763 0.063 Uiso 0.532(5) 1 calc GR . P A 1
H8B H 0.373196 0.871908 0.171481 0.063 Uiso 0.532(5) 1 calc GR . P A 1
H8C H 0.352585 0.807489 0.229424 0.063 Uiso 0.532(5) 1 calc GR . P A 1
C9 C 0.5348(12) 0.777(2) 0.2482(11) 0.035(5) Uani 0.532(5) 1 d D U P A 1
H9A H 0.536154 0.772863 0.296677 0.053 Uiso 0.532(5) 1 calc GR . P A 1
H9B H 0.534482 0.847848 0.234506 0.053 Uiso 0.532(5) 1 calc GR . P A 1
H9C H 0.582546 0.743164 0.244992 0.053 Uiso 0.532(5) 1 calc GR . P A 1
C10 C 0.6793(9) 0.6526(10) 0.4507(9) 0.069(4) Uani 1 1 d . U . . .
H10A H 0.635370 0.680068 0.410334 0.104 Uiso 1 1 calc GR . . . .
H10B H 0.731037 0.676305 0.449495 0.104 Uiso 1 1 calc GR . . . .
H10C H 0.673138 0.675384 0.494300 0.104 Uiso 1 1 calc GR . . . .
C11 C 0.5762(7) 0.4670(9) 0.4471(7) 0.052(3) Uani 1 1 d . U . . .
H11A H 0.565057 0.498103 0.486364 0.079 Uiso 1 1 calc GR . . . .
H11B H 0.577532 0.393262 0.452338 0.079 Uiso 1 1 calc GR . . . .
H11C H 0.533856 0.485810 0.402754 0.079 Uiso 1 1 calc GR . . . .
C12 C 0.7597(8) 0.4567(15) 0.5223(6) 0.082(5) Uani 1 1 d . U . . .
H12A H 0.811151 0.485888 0.524138 0.123 Uiso 1 1 calc GR . . . .
H12B H 0.760859 0.383312 0.516146 0.123 Uiso 1 1 calc GR . . . .
H12C H 0.751088 0.471654 0.566210 0.123 Uiso 1 1 calc GR . . . .
C13 C 0.6871(5) 0.4679(7) 0.3636(5) 0.0335(18) Uani 1 1 d . U . . .
C14 C 0.7127(5) 0.3695(7) 0.3518(5) 0.0333(18) Uani 1 1 d . U . . .
H14 H 0.725678 0.315212 0.384443 0.040 Uiso 1 1 calc R . . . .
C15 C 0.7153(5) 0.3666(7) 0.2841(5) 0.0330(18) Uani 1 1 d . U . . .
H15 H 0.730948 0.309662 0.263571 0.040 Uiso 1 1 calc R . . . .
C16 C 0.6913(6) 0.4609(7) 0.2509(5) 0.0329(18) Uani 1 1 d . U . . .
C17 C 0.7560(6) 0.4261(8) 0.1342(6) 0.041(2) Uani 1 1 d . U . . .
H17A H 0.808734 0.455838 0.160561 0.061 Uiso 1 1 calc GR . . . .
H17B H 0.744632 0.433693 0.083730 0.061 Uiso 1 1 calc GR . . . .
H17C H 0.756482 0.354160 0.145839 0.061 Uiso 1 1 calc GR . . . .
C18 C 0.5728(6) 0.4451(8) 0.1063(6) 0.042(2) Uani 1 1 d . U . . .
H18A H 0.572872 0.371011 0.105311 0.062 Uiso 1 1 calc GR . . . .
H18B H 0.555997 0.471186 0.058179 0.062 Uiso 1 1 calc GR . . . .
H18C H 0.535265 0.468684 0.128438 0.062 Uiso 1 1 calc GR . . . .
C19 C 0.6814(6) 0.6310(7) 0.1450(6) 0.041(2) Uani 1 1 d . U . . .
H19A H 0.650402 0.665954 0.169435 0.062 Uiso 1 1 calc GR . . . .
H19B H 0.658541 0.646551 0.094704 0.062 Uiso 1 1 calc GR . . . .
H19C H 0.737598 0.653549 0.164026 0.062 Uiso 1 1 calc GR . . . .
C20 C 0.6740(6) 0.5237(7) 0.3000(5) 0.0339(19) Uani 1 1 d . U . . .
H20 H 0.656508 0.592024 0.292078 0.041 Uiso 1 1 calc R . . . .
C21 C 0.5586(5) 0.1768(7) 0.2648(5) 0.0324(18) Uani 1 1 d . U . . .
H21 H 0.611030 0.147949 0.280941 0.039 Uiso 1 1 calc R . . . .
C22 C 0.5136(6) 0.1988(7) 0.1941(5) 0.0337(18) Uani 1 1 d . U . . .
C23 C 0.6334(7) 0.1576(10) 0.1181(7) 0.053(3) Uani 1 1 d . U . . .
H23A H 0.642466 0.228212 0.108271 0.079 Uiso 1 1 calc GR . . . .
H23B H 0.642082 0.113705 0.082724 0.079 Uiso 1 1 calc GR . . . .
H23C H 0.671167 0.138995 0.164852 0.079 Uiso 1 1 calc GR . . . .
C24 C 0.5082(10) 0.0043(9) 0.1176(8) 0.069(4) Uani 1 1 d . U . . .
H24A H 0.554337 -0.028640 0.153038 0.103 Uiso 1 1 calc GR . . . .
H24B H 0.499720 -0.025297 0.071347 0.103 Uiso 1 1 calc GR . . . .
H24C H 0.459928 -0.005777 0.129398 0.103 Uiso 1 1 calc GR . . . .
C25 C 0.4556(6) 0.1978(9) 0.0330(6) 0.044(2) Uani 1 1 d . U . . .
H25A H 0.400668 0.189478 0.032749 0.065 Uiso 1 1 calc GR . . . .
H25B H 0.460619 0.163089 -0.007695 0.065 Uiso 1 1 calc GR . . . .
H25C H 0.467128 0.269945 0.030830 0.065 Uiso 1 1 calc GR . . . .
C26 C 0.4401(5) 0.2434(7) 0.1944(5) 0.0296(17) Uani 1 1 d . U . . .
H26 H 0.397552 0.267580 0.154243 0.036 Uiso 1 1 calc R . . . .
C27 C 0.4411(5) 0.2456(7) 0.2632(5) 0.0292(17) Uani 1 1 d . U . . .
H27 H 0.399002 0.271216 0.276975 0.035 Uiso 1 1 calc R . . . .
C28 C 0.5146(6) 0.2038(7) 0.3095(5) 0.0343(18) Uani 1 1 d . U . . .
C29 C 0.4650(7) 0.2116(9) 0.4400(6) 0.046(2) Uani 1 1 d . U . . .
H29A H 0.479776 0.282936 0.449823 0.068 Uiso 1 1 calc GR . . . .
H29B H 0.470785 0.176722 0.483965 0.068 Uiso 1 1 calc GR . . . .
H29C H 0.408948 0.206874 0.407724 0.068 Uiso 1 1 calc GR . . . .
C30 C 0.6403(7) 0.1650(11) 0.4559(7) 0.061(3) Uani 1 1 d . U . . .
H30A H 0.674521 0.148369 0.428878 0.092 Uiso 1 1 calc GR . . . .
H30B H 0.652480 0.118900 0.496073 0.092 Uiso 1 1 calc GR . . . .
H30C H 0.650619 0.234779 0.472885 0.092 Uiso 1 1 calc GR . . . .
C31 C 0.5078(11) 0.0154(10) 0.3867(8) 0.075(4) Uani 1 1 d . U . . .
H31A H 0.453477 0.007034 0.351745 0.113 Uiso 1 1 calc GR . . . .
H31B H 0.509964 -0.014042 0.431492 0.113 Uiso 1 1 calc GR . . . .
H31C H 0.546762 -0.019006 0.370395 0.113 Uiso 1 1 calc GR . . . .
Si2A Si 0.4496(3) 0.7190(4) 0.2659(3) 0.0315(12) Uani 0.468(5) 1 d D U P A 2
Si3A Si 0.3130(3) 0.5045(4) 0.2501(3) 0.0263(11) Uani 0.468(5) 1 d D U P A 2
Si4A Si 0.3634(3) 0.5795(4) 0.1009(3) 0.0292(12) Uani 0.468(5) 1 d D U P A 2
C1A C 0.4525(16) 0.7282(18) 0.3589(7) 0.042(4) Uani 0.468(5) 1 d D U P A 2
H1AA H 0.488193 0.675714 0.387594 0.063 Uiso 0.468(5) 1 calc GR . P A 2
H1AB H 0.398068 0.718682 0.359623 0.063 Uiso 0.468(5) 1 calc GR . P A 2
H1AC H 0.472697 0.794943 0.378065 0.063 Uiso 0.468(5) 1 calc GR . P A 2
C2A C 0.5490(11) 0.769(3) 0.2665(16) 0.035(5) Uani 0.468(5) 1 d D U P A 2
H2AA H 0.553864 0.840833 0.279906 0.053 Uiso 0.468(5) 1 calc GR . P A 2
H2AB H 0.551731 0.762207 0.219544 0.053 Uiso 0.468(5) 1 calc GR . P A 2
H2AC H 0.593001 0.730981 0.300426 0.053 Uiso 0.468(5) 1 calc GR . P A 2
C3A C 0.3702(15) 0.8122(19) 0.2146(14) 0.041(5) Uani 0.468(5) 1 d D U P A 2
H3AA H 0.381783 0.878538 0.237368 0.062 Uiso 0.468(5) 1 calc GR . P A 2
H3AB H 0.317200 0.788927 0.213004 0.062 Uiso 0.468(5) 1 calc GR . P A 2
H3AC H 0.370266 0.817505 0.166597 0.062 Uiso 0.468(5) 1 calc GR . P A 2
C4A C 0.341(3) 0.451(3) 0.3415(10) 0.029(5) Uani 0.468(5) 1 d D U P A 2
H4AA H 0.377594 0.394375 0.347298 0.043 Uiso 0.468(5) 1 calc GR . P A 2
H4AB H 0.291775 0.428407 0.348769 0.043 Uiso 0.468(5) 1 calc GR . P A 2
H4AC H 0.366857 0.504093 0.375938 0.043 Uiso 0.468(5) 1 calc GR . P A 2
C5A C 0.2401(14) 0.6104(19) 0.2445(15) 0.032(5) Uani 0.468(5) 1 d D U P A 2
H5AA H 0.266545 0.662036 0.279630 0.048 Uiso 0.468(5) 1 calc GR . P A 2
H5AB H 0.193203 0.583660 0.253451 0.048 Uiso 0.468(5) 1 calc GR . P A 2
H5AC H 0.222532 0.640484 0.197456 0.048 Uiso 0.468(5) 1 calc GR . P A 2
C6A C 0.2526(11) 0.4041(12) 0.1881(9) 0.030(4) Uani 0.468(5) 1 d D U P A 2
H6AA H 0.226617 0.433307 0.141254 0.046 Uiso 0.468(5) 1 calc GR . P A 2
H6AB H 0.211432 0.377692 0.205201 0.046 Uiso 0.468(5) 1 calc GR . P A 2
H6AC H 0.288446 0.348985 0.185728 0.046 Uiso 0.468(5) 1 calc GR . P A 2
C7A C 0.356(3) 0.4561(18) 0.053(2) 0.030(5) Uani 0.468(5) 1 d D U P A 2
H7AA H 0.324635 0.407562 0.069281 0.046 Uiso 0.468(5) 1 calc GR . P A 2
H7AB H 0.409675 0.429228 0.061500 0.046 Uiso 0.468(5) 1 calc GR . P A 2
H7AC H 0.328248 0.467325 0.002153 0.046 Uiso 0.468(5) 1 calc GR . P A 2
C8A C 0.2581(8) 0.6322(19) 0.0702(14) 0.038(4) Uani 0.468(5) 1 d D U P A 2
H8AA H 0.241044 0.649197 0.020157 0.057 Uiso 0.468(5) 1 calc GR . P A 2
H8AB H 0.257058 0.693190 0.097154 0.057 Uiso 0.468(5) 1 calc GR . P A 2
H8AC H 0.221380 0.581590 0.077202 0.057 Uiso 0.468(5) 1 calc GR . P A 2
C9A C 0.4225(13) 0.6684(16) 0.0657(12) 0.041(4) Uani 0.468(5) 1 d D U P A 2
H9AA H 0.385757 0.716465 0.033258 0.061 Uiso 0.468(5) 1 calc GR . P A 2
H9AB H 0.451047 0.629626 0.040784 0.061 Uiso 0.468(5) 1 calc GR . P A 2
H9AC H 0.461671 0.705354 0.104756 0.061 Uiso 0.468(5) 1 calc GR . P A 2

loop_
_atom_site_aniso_label
_atom_site_aniso_U_11
_atom_site_aniso_U_22
_atom_site_aniso_U_33
_atom_site_aniso_U_23
_atom_site_aniso_U_13
_atom_site_aniso_U_12
Nd1 0.0247(3) 0.0192(3) 0.0390(3) 0.0001(2) 0.0124(2) 0.00055(17)
Si1 0.0258(11) 0.0206(11) 0.0284(12) 0.0010(9) 0.0091(9) 0.0024(9)
Si2 0.031(2) 0.028(2) 0.034(2) -0.0058(18) 0.0133(18) 0.0033(17)
Si3 0.028(2) 0.026(2) 0.032(2) 0.0032(17) 0.0131(17) 0.0000(16)
Si4 0.036(2) 0.022(2) 0.041(3) 0.0059(18) 0.015(2) 0.0015(17)
Si5 0.0269(12) 0.0561(18) 0.0344(14) -0.0089(12) 0.0083(11) 0.0020(11)
Si6 0.0277(12) 0.0253(12) 0.0361(13) 0.0021(10) 0.0155(10) -0.0024(9)
Si7 0.0502(16) 0.0255(12) 0.0487(16) -0.0075(11) 0.0294(13) -0.0006(11)
Si8 0.0553(17) 0.0377(15) 0.0465(17) 0.0163(12) 0.0283(14) 0.0100(13)
C1 0.024(11) 0.036(8) 0.026(8) -0.003(7) 0.012(7) 0.004(7)
C2 0.039(8) 0.035(7) 0.039(8) -0.017(7) 0.018(6) 0.010(6)
C3 0.038(8) 0.042(9) 0.031(12) -0.001(8) 0.016(7) 0.009(7)
C4 0.030(7) 0.033(8) 0.029(9) 0.005(7) 0.002(7) -0.004(6)
C5 0.036(8) 0.035(9) 0.043(9) 0.012(8) 0.010(7) 0.006(7)
C6 0.032(10) 0.032(9) 0.035(8) -0.001(8) 0.010(7) -0.006(7)
C7 0.044(9) 0.035(9) 0.034(8) 0.017(7) 0.015(7) 0.001(7)
C8 0.045(8) 0.029(9) 0.050(11) 0.005(9) 0.016(8) 0.008(7)
C9 0.041(8) 0.023(8) 0.039(9) 0.004(8) 0.011(7) 0.002(7)
C10 0.071(8) 0.063(7) 0.100(11) -0.041(7) 0.062(8) -0.028(6)
C11 0.043(6) 0.047(6) 0.079(9) 0.016(6) 0.035(6) 0.010(5)
C12 0.050(7) 0.161(15) 0.030(6) -0.003(8) 0.009(5) 0.043(9)
C13 0.031(4) 0.034(4) 0.030(4) -0.007(3) 0.005(3) -0.003(3)
C14 0.027(4) 0.036(4) 0.034(4) 0.001(3) 0.008(4) 0.002(3)
C15 0.028(4) 0.032(4) 0.041(5) 0.000(4) 0.016(4) 0.003(3)
C16 0.035(5) 0.028(4) 0.040(4) -0.001(3) 0.019(4) -0.001(3)
C17 0.037(5) 0.047(6) 0.046(6) 0.012(5) 0.023(4) 0.004(4)
C18 0.037(5) 0.028(5) 0.057(6) -0.001(4) 0.013(4) 0.004(4)
C19 0.042(5) 0.028(5) 0.067(7) 0.011(5) 0.036(5) -0.003(4)
C20 0.033(5) 0.023(4) 0.046(5) -0.009(3) 0.014(4) -0.006(3)
C21 0.034(4) 0.019(4) 0.049(5) 0.001(4) 0.020(4) -0.007(3)
C22 0.035(4) 0.027(4) 0.045(4) -0.005(4) 0.021(4) -0.002(3)
C23 0.047(6) 0.055(7) 0.068(8) -0.007(6) 0.036(6) 0.014(5)
C24 0.109(11) 0.027(5) 0.085(10) -0.015(5) 0.051(9) -0.009(6)
C25 0.042(5) 0.050(6) 0.042(6) -0.016(5) 0.019(4) -0.006(5)
C26 0.030(4) 0.023(4) 0.040(4) -0.004(3) 0.017(3) -0.001(3)
C27 0.033(4) 0.022(4) 0.039(4) -0.003(3) 0.021(4) -0.004(3)
C28 0.037(4) 0.024(4) 0.046(5) 0.006(4) 0.019(4) 0.001(3)
C29 0.047(6) 0.054(6) 0.045(6) 0.009(5) 0.027(5) 0.004(5)
C30 0.056(7) 0.076(9) 0.053(7) 0.038(6) 0.021(5) 0.027(6)
C31 0.119(12) 0.036(6) 0.085(10) 0.025(6) 0.056(9) 0.011(7)
Si2A 0.035(3) 0.019(2) 0.041(3) -0.004(2) 0.015(2) 0.0002(19)
Si3A 0.027(2) 0.022(2) 0.030(3) 0.0003(19) 0.0102(19) 0.0042(18)
Si4A 0.033(3) 0.025(2) 0.032(3) 0.009(2) 0.014(2) 0.003(2)
C1A 0.056(10) 0.037(9) 0.037(8) -0.007(7) 0.020(7) -0.003(8)
C2A 0.042(9) 0.020(9) 0.040(12) -0.002(9) 0.012(8) 0.001(8)
C3A 0.050(9) 0.026(9) 0.047(11) 0.007(10) 0.017(9) 0.002(8)
C4A 0.027(10) 0.030(8) 0.030(8) 0.003(7) 0.010(8) 0.004(7)
C5A 0.028(9) 0.041(9) 0.027(12) -0.001(9) 0.009(8) 0.015(8)
C6A 0.031(8) 0.027(8) 0.033(9) 0.006(7) 0.011(8) -0.005(7)
C7A 0.025(9) 0.033(9) 0.035(8) 0.007(8) 0.013(7) 0.002(7)
C8A 0.039(9) 0.030(9) 0.043(10) 0.013(8) 0.012(8) 0.010(8)
C9A 0.042(9) 0.041(9) 0.034(10) 0.004(8) 0.007(8) -0.002(8)

loop_
_atom_type_symbol
_atom_type_description
_atom_type_scat_dispersion_real
_atom_type_scat_dispersion_imag
_atom_type_scat_source
C C 0.0181 0.0091 'International Tables Vol C Tables 4.2.6.8 and 6.1.1.4'
H H 0.0000 0.0000 'International Tables Vol C Tables 4.2.6.8 and 6.1.1.4'
Nd Nd -3.1807 10.9079 'International Tables Vol C Tables 4.2.6.8 and 6.1.1.4'
Si Si 0.2541 0.3302 'International Tables Vol C Tables 4.2.6.8 and 6.1.1.4'

loop_
_exptl_crystal_face_index_h
_exptl_crystal_face_index_k
_exptl_crystal_face_index_l
_exptl_crystal_face_perp_dist
-1 -9 0 0.0252
1 9 0 0.0252
-5 1 13 0.1081
5 -1 -13 0.1081
10 -1 1 0.0288
-10 1 -1 0.0898

loop_
_geom_angle_atom_site_label_1
_geom_angle_atom_site_label_2
_geom_angle_atom_site_label_3
_geom_angle
_geom_angle_site_symmetry_1
_geom_angle_site_symmetry_3
_geom_angle_publ_flag
C13 Nd1 Si1 105.0(2) . . ?
C13 Nd1 C22 138.3(3) . . ?
C13 Nd1 C28 110.7(3) . . ?
C14 Nd1 Si1 135.1(2) . . ?
C14 Nd1 C13 30.2(3) . . ?
C14 Nd1 C22 108.2(3) . . ?
C14 Nd1 C26 134.4(3) . . ?
C14 Nd1 C28 92.9(3) . . ?
C15 Nd1 Si1 137.8(2) . . ?
C15 Nd1 C13 49.6(3) . . ?
C15 Nd1 C14 29.7(3) . . ?
C15 Nd1 C21 84.9(3) . . ?
C15 Nd1 C22 95.6(3) . . ?
C15 Nd1 C26 125.8(3) . . ?
C15 Nd1 C27 133.5(3) . . ?
C15 Nd1 C28 105.8(3) . . ?
C16 Nd1 Si1 108.3(2) . . ?
C16 Nd1 C13 50.5(3) . . ?
C16 Nd1 C14 49.9(3) . . ?
C16 Nd1 C15 30.2(3) . . ?
C16 Nd1 C20 30.3(3) . . ?
C16 Nd1 C21 112.1(3) . . ?
C16 Nd1 C22 112.7(3) . . ?
C16 Nd1 C26 138.3(3) . . ?
C16 Nd1 C27 160.8(3) . . ?
C16 Nd1 C28 135.9(3) . . ?
C20 Nd1 Si1 90.9(2) . . ?
C20 Nd1 C13 30.5(3) . . ?
C20 Nd1 C14 49.7(3) . . ?
C20 Nd1 C15 49.4(3) . . ?
C20 Nd1 C21 132.8(3) . . ?
C20 Nd1 C22 142.5(3) . . ?
C20 Nd1 C26 166.7(3) . . ?
C20 Nd1 C27 163.8(3) . . ?
C20 Nd1 C28 140.5(3) . . ?
C21 Nd1 Si1 136.3(2) . . ?
C21 Nd1 C13 113.2(3) . . ?
C21 Nd1 C14 85.4(3) . . ?
C21 Nd1 C22 29.7(3) . . ?
C21 Nd1 C26 49.0(3) . . ?
C21 Nd1 C27 49.2(3) . . ?
C21 Nd1 C28 30.6(3) . . ?
C22 Nd1 Si1 116.7(2) . . ?
C26 Nd1 Si1 89.20(19) . . ?
C26 Nd1 C13 160.1(3) . . ?
C26 Nd1 C22 30.3(3) . . ?
C26 Nd1 C28 49.7(3) . . ?
C27 Nd1 Si1 88.70(19) . . ?
C27 Nd1 C13 134.8(3) . . ?
C27 Nd1 C14 122.8(3) . . ?
C27 Nd1 C22 49.6(3) . . ?
C27 Nd1 C26 29.5(3) . . ?
C27 Nd1 C28 30.1(3) . . ?
C28 Nd1 Si1 115.5(2) . . ?
C28 Nd1 C22 50.4(3) . . ?
Si2 Si1 Nd1 115.68(14) . . ?
Si2 Si1 Si3 98.77(17) . . ?
Si3 Si1 Nd1 107.59(13) . . ?
Si4 Si1 Nd1 124.82(14) . . ?
Si4 Si1 Si2 103.98(19) . . ?
Si4 Si1 Si3 102.19(18) . . ?
Si2A Si1 Nd1 123.19(15) . . ?
Si3A Si1 Nd1 112.50(14) . . ?
Si3A Si1 Si2A 102.7(2) . . ?
Si3A Si1 Si4A 100.57(19) . . ?
Si4A Si1 Nd1 114.24(15) . . ?
Si4A Si1 Si2A 100.7(2) . . ?
C1 Si2 Si1 110.9(13) . . ?
C2 Si2 Si1 111.0(6) . . ?
C2 Si2 C1 107.3(11) . . ?
C2 Si2 C3 104.8(10) . . ?
C3 Si2 Si1 117.5(9) . . ?
C3 Si2 C1 104.6(16) . . ?
C4 Si3 Si1 112.6(6) . . ?
C4 Si3 C5 105.8(9) . . ?
C4 Si3 C6 108.3(11) . . ?
C5 Si3 Si1 114.8(8) . . ?
C5 Si3 C6 103.0(17) . . ?
C6 Si3 Si1 111.6(13) . . ?
C7 Si4 Si1 110.9(7) . . ?
C7 Si4 C8 105.5(11) . . ?
C7 Si4 C9 107.6(11) . . ?
C8 Si4 Si1 115.5(9) . . ?
C9 Si4 Si1 113.5(10) . . ?
C9 Si4 C8 103.1(14) . . ?
C10 Si5 C11 109.6(6) . . ?
C10 Si5 C12 111.0(8) . . ?
C10 Si5 C13 109.9(6) . . ?
C12 Si5 C11 110.4(7) . . ?
C12 Si5 C13 108.2(5) . . ?
C13 Si5 C11 107.7(5) . . ?
C16 Si6 C18 104.4(5) . . ?
C16 Si6 C19 111.4(5) . . ?
C17 Si6 C16 108.6(5) . . ?
C17 Si6 C18 112.6(5) . . ?
C17 Si6 C19 110.5(5) . . ?
C19 Si6 C18 109.2(5) . . ?
C23 Si7 C22 112.4(5) . . ?
C23 Si7 C24 107.9(6) . . ?
C23 Si7 C25 110.7(5) . . ?
C24 Si7 C22 106.4(5) . . ?
C24 Si7 C25 109.0(6) . . ?
C25 Si7 C22 110.3(5) . . ?
C28 Si8 C29 111.3(5) . . ?
C30 Si8 C28 110.8(5) . . ?
C30 Si8 C29 111.1(6) . . ?
C31 Si8 C28 106.3(6) . . ?
C31 Si8 C29 108.3(6) . . ?
C31 Si8 C30 108.8(7) . . ?
Si2 C1 H1A 109.5 . . ?
Si2 C1 H1B 109.5 . . ?
Si2 C1 H1C 109.5 . . ?
H1A C1 H1B 109.5 . . ?
H1A C1 H1C 109.5 . . ?
H1B C1 H1C 109.5 . . ?
Si2 C2 H2A 109.5 . . ?
Si2 C2 H2B 109.5 . . ?
Si2 C2 H2C 109.5 . . ?
H2A C2 H2B 109.5 . . ?
H2A C2 H2C 109.5 . . ?
H2B C2 H2C 109.5 . . ?
Si2 C3 H3A 109.5 . . ?
Si2 C3 H3B 109.5 . . ?
Si2 C3 H3C 109.5 . . ?
H3A C3 H3B 109.5 . . ?
H3A C3 H3C 109.5 . . ?
H3B C3 H3C 109.5 . . ?
Si3 C4 H4A 109.5 . . ?
Si3 C4 H4B 109.5 . . ?
Si3 C4 H4C 109.5 . . ?
H4A C4 H4B 109.5 . . ?
H4A C4 H4C 109.5 . . ?
H4B C4 H4C 109.5 . . ?
Si3 C5 H5A 109.5 . . ?
Si3 C5 H5B 109.5 . . ?
Si3 C5 H5C 109.5 . . ?
H5A C5 H5B 109.5 . . ?
H5A C5 H5C 109.5 . . ?
H5B C5 H5C 109.5 . . ?
Si3 C6 H6A 109.5 . . ?
Si3 C6 H6B 109.5 . . ?
Si3 C6 H6C 109.5 . . ?
H6A C6 H6B 109.5 . . ?
H6A C6 H6C 109.5 . . ?
H6B C6 H6C 109.5 . . ?
Si4 C7 H7A 109.5 . . ?
Si4 C7 H7B 109.5 . . ?
Si4 C7 H7C 109.5 . . ?
H7A C7 H7B 109.5 . . ?
H7A C7 H7C 109.5 . . ?
H7B C7 H7C 109.5 . . ?
Si4 C8 H8A 109.5 . . ?
Si4 C8 H8B 109.5 . . ?
Si4 C8 H8C 109.5 . . ?
H8A C8 H8B 109.5 . . ?
H8A C8 H8C 109.5 . . ?
H8B C8 H8C 109.5 . . ?
Si4 C9 H9A 109.5 . . ?
Si4 C9 H9B 109.5 . . ?
Si4 C9 H9C 109.5 . . ?
H9A C9 H9B 109.5 . . ?
H9A C9 H9C 109.5 . . ?
H9B C9 H9C 109.5 . . ?
Si5 C10 H10A 109.5 . . ?
Si5 C10 H10B 109.5 . . ?
Si5 C10 H10C 109.5 . . ?
H10A C10 H10B 109.5 . . ?
H10A C10 H10C 109.5 . . ?
H10B C10 H10C 109.5 . . ?
Si5 C11 H11A 109.5 . . ?
Si5 C11 H11B 109.5 . . ?
Si5 C11 H11C 109.5 . . ?
H11A C11 H11B 109.5 . . ?
H11A C11 H11C 109.5 . . ?
H11B C11 H11C 109.5 . . ?
Si5 C12 H12A 109.5 . . ?
Si5 C12 H12B 109.5 . . ?
Si5 C12 H12C 109.5 . . ?
H12A C12 H12B 109.5 . . ?
H12A C12 H12C 109.5 . . ?
H12B C12 H12C 109.5 . . ?
Si5 C13 Nd1 118.5(4) . . ?
C14 C13 Nd1 74.5(5) . . ?
C14 C13 Si5 125.6(8) . . ?
C14 C13 C20 106.0(8) . . ?
C20 C13 Nd1 73.3(5) . . ?
C20 C13 Si5 128.3(7) . . ?
Nd1 C14 H14 116.7 . . ?
C13 C14 Nd1 75.3(5) . . ?
C13 C14 H14 125.8 . . ?
C15 C14 Nd1 74.2(5) . . ?
C15 C14 C13 108.5(9) . . ?
C15 C14 H14 125.8 . . ?
Nd1 C15 H15 116.1 . . ?
C14 C15 Nd1 76.0(5) . . ?
C14 C15 H15 125.1 . . ?
C14 C15 C16 109.8(9) . . ?
C16 C15 Nd1 74.6(5) . . ?
C16 C15 H15 125.1 . . ?
Si6 C16 Nd1 111.6(4) . . ?
C15 C16 Nd1 75.2(5) . . ?
C15 C16 Si6 126.2(7) . . ?
C15 C16 C20 106.5(9) . . ?
C20 C16 Nd1 75.0(5) . . ?
C20 C16 Si6 127.0(7) . . ?
Si6 C17 H17A 109.5 . . ?
Si6 C17 H17B 109.5 . . ?
Si6 C17 H17C 109.5 . . ?
H17A C17 H17B 109.5 . . ?
H17A C17 H17C 109.5 . . ?
H17B C17 H17C 109.5 . . ?
Si6 C18 H18A 109.5 . . ?
Si6 C18 H18B 109.5 . . ?
Si6 C18 H18C 109.5 . . ?
H18A C18 H18B 109.5 . . ?
H18A C18 H18C 109.5 . . ?
H18B C18 H18C 109.5 . . ?
Si6 C19 H19A 109.5 . . ?
Si6 C19 H19B 109.5 . . ?
Si6 C19 H19C 109.5 . . ?
H19A C19 H19B 109.5 . . ?
H19A C19 H19C 109.5 . . ?
H19B C19 H19C 109.5 . . ?
Nd1 C20 H20 115.8 . . ?
C13 C20 Nd1 76.1(5) . . ?
C13 C20 H20 125.4 . . ?
C16 C20 Nd1 74.7(5) . . ?
C16 C20 C13 109.2(8) . . ?
C16 C20 H20 125.4 . . ?
Nd1 C21 H21 114.6 . . ?
C22 C21 Nd1 77.0(5) . . ?
C22 C21 H21 124.5 . . ?
C22 C21 C28 110.9(8) . . ?
C28 C21 Nd1 75.8(5) . . ?
C28 C21 H21 124.5 . . ?
Si7 C22 Nd1 133.2(4) . . ?
C21 C22 Nd1 73.3(5) . . ?
C21 C22 Si7 126.3(7) . . ?
C21 C22 C26 105.4(8) . . ?
C26 C22 Nd1 73.9(5) . . ?
C26 C22 Si7 125.2(8) . . ?
Si7 C23 H23A 109.5 . . ?
Si7 C23 H23B 109.5 . . ?
Si7 C23 H23C 109.5 . . ?
H23A C23 H23B 109.5 . . ?
H23A C23 H23C 109.5 . . ?
H23B C23 H23C 109.5 . . ?
Si7 C24 H24A 109.5 . . ?
Si7 C24 H24B 109.5 . . ?
Si7 C24 H24C 109.5 . . ?
H24A C24 H24B 109.5 . . ?
H24A C24 H24C 109.5 . . ?
H24B C24 H24C 109.5 . . ?
Si7 C25 H25A 109.5 . . ?
Si7 C25 H25B 109.5 . . ?
Si7 C25 H25C 109.5 . . ?
H25A C25 H25B 109.5 . . ?
H25A C25 H25C 109.5 . . ?
H25B C25 H25C 109.5 . . ?
Nd1 C26 H26 115.7 . . ?
C22 C26 Nd1 75.9(5) . . ?
C22 C26 H26 125.4 . . ?
C27 C26 Nd1 75.0(5) . . ?
C27 C26 C22 109.2(9) . . ?
C27 C26 H26 125.4 . . ?
Nd1 C27 H27 115.8 . . ?
C26 C27 Nd1 75.5(5) . . ?
C26 C27 H27 125.1 . . ?
C26 C27 C28 109.7(8) . . ?
C28 C27 Nd1 75.5(5) . . ?
C28 C27 H27 125.1 . . ?
Si8 C28 Nd1 133.4(5) . . ?
C21 C28 Nd1 73.6(5) . . ?
C21 C28 Si8 125.5(7) . . ?
C27 C28 Nd1 74.4(5) . . ?
C27 C28 Si8 126.1(7) . . ?
C27 C28 C21 104.7(8) . . ?
Si8 C29 H29A 109.5 . . ?
Si8 C29 H29B 109.5 . . ?
Si8 C29 H29C 109.5 . . ?
H29A C29 H29B 109.5 . . ?
H29A C29 H29C 109.5 . . ?
H29B C29 H29C 109.5 . . ?
Si8 C30 H30A 109.5 . . ?
Si8 C30 H30B 109.5 . . ?
Si8 C30 H30C 109.5 . . ?
H30A C30 H30B 109.5 . . ?
H30A C30 H30C 109.5 . . ?
H30B C30 H30C 109.5 . . ?
Si8 C31 H31A 109.5 . . ?
Si8 C31 H31B 109.5 . . ?
Si8 C31 H31C 109.5 . . ?
H31A C31 H31B 109.5 . . ?
H31A C31 H31C 109.5 . . ?
H31B C31 H31C 109.5 . . ?
C1A Si2A Si1 111.4(8) . . ?
C1A Si2A C2A 106.4(12) . . ?
C1A Si2A C3A 105.2(12) . . ?
C2A Si2A Si1 112.8(11) . . ?
C2A Si2A C3A 106.7(14) . . ?
C3A Si2A Si1 113.8(10) . . ?
C4A Si3A Si1 112.9(16) . . ?
C5A Si3A Si1 115.0(11) . . ?
C5A Si3A C4A 105.5(19) . . ?
C6A Si3A Si1 110.7(7) . . ?
C6A Si3A C4A 106.6(13) . . ?
C6A Si3A C5A 105.6(11) . . ?
C7A Si4A Si1 109.0(16) . . ?
C8A Si4A Si1 116.1(9) . . ?
C8A Si4A C7A 105.5(18) . . ?
C9A Si4A Si1 113.3(8) . . ?
C9A Si4A C7A 106.8(13) . . ?
C9A Si4A C8A 105.5(11) . . ?
Si2A C1A H1AA 109.5 . . ?
Si2A C1A H1AB 109.5 . . ?
Si2A C1A H1AC 109.5 . . ?
H1AA C1A H1AB 109.5 . . ?
H1AA C1A H1AC 109.5 . . ?
H1AB C1A H1AC 109.5 . . ?
Si2A C2A H2AA 109.5 . . ?
Si2A C2A H2AB 109.5 . . ?
Si2A C2A H2AC 109.5 . . ?
H2AA C2A H2AB 109.5 . . ?
H2AA C2A H2AC 109.5 . . ?
H2AB C2A H2AC 109.5 . . ?
Si2A C3A H3AA 109.5 . . ?
Si2A C3A H3AB 109.5 . . ?
Si2A C3A H3AC 109.5 . . ?
H3AA C3A H3AB 109.5 . . ?
H3AA C3A H3AC 109.5 . . ?
H3AB C3A H3AC 109.5 . . ?
Si3A C4A H4AA 109.5 . . ?
Si3A C4A H4AB 109.5 . . ?
Si3A C4A H4AC 109.5 . . ?
H4AA C4A H4AB 109.5 . . ?
H4AA C4A H4AC 109.5 . . ?
H4AB C4A H4AC 109.5 . . ?
Si3A C5A H5AA 109.5 . . ?
Si3A C5A H5AB 109.5 . . ?
Si3A C5A H5AC 109.5 . . ?
H5AA C5A H5AB 109.5 . . ?
H5AA C5A H5AC 109.5 . . ?
H5AB C5A H5AC 109.5 . . ?
Si3A C6A H6AA 109.5 . . ?
Si3A C6A H6AB 109.5 . . ?
Si3A C6A H6AC 109.5 . . ?
H6AA C6A H6AB 109.5 . . ?
H6AA C6A H6AC 109.5 . . ?
H6AB C6A H6AC 109.5 . . ?
Si4A C7A H7AA 109.5 . . ?
Si4A C7A H7AB 109.5 . . ?
Si4A C7A H7AC 109.5 . . ?
H7AA C7A H7AB 109.5 . . ?
H7AA C7A H7AC 109.5 . . ?
H7AB C7A H7AC 109.5 . . ?
Si4A C8A H8AA 109.5 . . ?
Si4A C8A H8AB 109.5 . . ?
Si4A C8A H8AC 109.5 . . ?
H8AA C8A H8AB 109.5 . . ?
H8AA C8A H8AC 109.5 . . ?
H8AB C8A H8AC 109.5 . . ?
Si4A C9A H9AA 109.5 . . ?
Si4A C9A H9AB 109.5 . . ?
Si4A C9A H9AC 109.5 . . ?
H9AA C9A H9AB 109.5 . . ?
H9AA C9A H9AC 109.5 . . ?
H9AB C9A H9AC 109.5 . . ?

loop_
_geom_bond_atom_site_label_1
_geom_bond_atom_site_label_2
_geom_bond_distance
_geom_bond_site_symmetry_2
_geom_bond_publ_flag
Nd1 Si1 3.112(2) . ?
Nd1 C13 2.745(9) . ?
Nd1 C14 2.734(9) . ?
Nd1 C15 2.712(9) . ?
Nd1 C16 2.704(9) . ?
Nd1 C20 2.709(9) . ?
Nd1 C21 2.717(9) . ?
Nd1 C22 2.764(9) . ?
Nd1 C26 2.738(9) . ?
Nd1 C27 2.731(8) . ?
Nd1 C28 2.745(9) . ?
Si1 Si2 2.374(5) . ?
Si1 Si3 2.382(5) . ?
Si1 Si4 2.319(5) . ?
Si1 Si2A 2.386(6) . ?
Si1 Si3A 2.314(6) . ?
Si1 Si4A 2.364(6) . ?
Si2 C1 1.884(9) . ?
Si2 C2 1.881(8) . ?
Si2 C3 1.883(8) . ?
Si3 C4 1.883(8) . ?
Si3 C5 1.884(8) . ?
Si3 C6 1.885(8) . ?
Si4 C7 1.883(8) . ?
Si4 C8 1.885(8) . ?
Si4 C9 1.883(8) . ?
Si5 C10 1.853(14) . ?
Si5 C11 1.877(11) . ?
Si5 C12 1.864(13) . ?
Si5 C13 1.873(10) . ?
Si6 C16 1.862(10) . ?
Si6 C17 1.858(10) . ?
Si6 C18 1.878(10) . ?
Si6 C19 1.863(10) . ?
Si7 C22 1.870(10) . ?
Si7 C23 1.853(11) . ?
Si7 C24 1.866(12) . ?
Si7 C25 1.867(12) . ?
Si8 C28 1.866(10) . ?
Si8 C29 1.871(11) . ?
Si8 C30 1.860(13) . ?
Si8 C31 1.846(14) . ?
C1 H1A 0.9800 . ?
C1 H1B 0.9800 . ?
C1 H1C 0.9800 . ?
C2 H2A 0.9800 . ?
C2 H2B 0.9800 . ?
C2 H2C 0.9800 . ?
C3 H3A 0.9800 . ?
C3 H3B 0.9800 . ?
C3 H3C 0.9800 . ?
C4 H4A 0.9800 . ?
C4 H4B 0.9800 . ?
C4 H4C 0.9800 . ?
C5 H5A 0.9800 . ?
C5 H5B 0.9800 . ?
C5 H5C 0.9800 . ?
C6 H6A 0.9800 . ?
C6 H6B 0.9800 . ?
C6 H6C 0.9800 . ?
C7 H7A 0.9800 . ?
C7 H7B 0.9800 . ?
C7 H7C 0.9800 . ?
C8 H8A 0.9800 . ?
C8 H8B 0.9800 . ?
C8 H8C 0.9800 . ?
C9 H9A 0.9800 . ?
C9 H9B 0.9800 . ?
C9 H9C 0.9800 . ?
C10 H10A 0.9800 . ?
C10 H10B 0.9800 . ?
C10 H10C 0.9800 . ?
C11 H11A 0.9800 . ?
C11 H11B 0.9800 . ?
C11 H11C 0.9800 . ?
C12 H12A 0.9800 . ?
C12 H12B 0.9800 . ?
C12 H12C 0.9800 . ?
C13 C14 1.425(13) . ?
C13 C20 1.437(14) . ?
C14 H14 0.9500 . ?
C14 C15 1.396(14) . ?
C15 H15 0.9500 . ?
C15 C16 1.410(13) . ?
C16 C20 1.415(13) . ?
C17 H17A 0.9800 . ?
C17 H17B 0.9800 . ?
C17 H17C 0.9800 . ?
C18 H18A 0.9800 . ?
C18 H18B 0.9800 . ?
C18 H18C 0.9800 . ?
C19 H19A 0.9800 . ?
C19 H19B 0.9800 . ?
C19 H19C 0.9800 . ?
C20 H20 0.9500 . ?
C21 H21 0.9500 . ?
C21 C22 1.406(14) . ?
C21 C28 1.441(13) . ?
C22 C26 1.436(12) . ?
C23 H23A 0.9800 . ?
C23 H23B 0.9800 . ?
C23 H23C 0.9800 . ?
C24 H24A 0.9800 . ?
C24 H24B 0.9800 . ?
C24 H24C 0.9800 . ?
C25 H25A 0.9800 . ?
C25 H25B 0.9800 . ?
C25 H25C 0.9800 . ?
C26 H26 0.9500 . ?
C26 C27 1.394(13) . ?
C27 H27 0.9500 . ?
C27 C28 1.422(13) . ?
C29 H29A 0.9800 . ?
C29 H29B 0.9800 . ?
C29 H29C 0.9800 . ?
C30 H30A 0.9800 . ?
C30 H30B 0.9800 . ?
C30 H30C 0.9800 . ?
C31 H31A 0.9800 . ?
C31 H31B 0.9800 . ?
C31 H31C 0.9800 . ?
Si2A C1A 1.882(8) . ?
Si2A C2A 1.882(8) . ?
Si2A C3A 1.885(8) . ?
Si3A C4A 1.884(9) . ?
Si3A C5A 1.883(8) . ?
Si3A C6A 1.882(8) . ?
Si4A C7A 1.885(8) . ?
Si4A C8A 1.881(8) . ?
Si4A C9A 1.881(8) . ?
C1A H1AA 0.9800 . ?
C1A H1AB 0.9800 . ?
C1A H1AC 0.9800 . ?
C2A H2AA 0.9800 . ?
C2A H2AB 0.9800 . ?
C2A H2AC 0.9800 . ?
C3A H3AA 0.9800 . ?
C3A H3AB 0.9800 . ?
C3A H3AC 0.9800 . ?
C4A H4AA 0.9800 . ?
C4A H4AB 0.9800 . ?
C4A H4AC 0.9800 . ?
C5A H5AA 0.9800 . ?
C5A H5AB 0.9800 . ?
C5A H5AC 0.9800 . ?
C6A H6AA 0.9800 . ?
C6A H6AB 0.9800 . ?
C6A H6AC 0.9800 . ?
C7A H7AA 0.9800 . ?
C7A H7AB 0.9800 . ?
C7A H7AC 0.9800 . ?
C8A H8AA 0.9800 . ?
C8A H8AB 0.9800 . ?
C8A H8AC 0.9800 . ?
C9A H9AA 0.9800 . ?
C9A H9AB 0.9800 . ?
C9A H9AC 0.9800 . ?

loop_
_geom_torsion_atom_site_label_1
_geom_torsion_atom_site_label_2
_geom_torsion_atom_site_label_3
_geom_torsion_atom_site_label_4
_geom_torsion
_geom_torsion_site_symmetry_1
_geom_torsion_site_symmetry_2
_geom_torsion_site_symmetry_3
_geom_torsion_site_symmetry_4
_geom_torsion_publ_flag
Nd1 C13 C14 C15 67.5(7) . . . . ?
Nd1 C13 C20 C16 -68.0(6) . . . . ?
Nd1 C14 C15 C16 67.7(7) . . . . ?
Nd1 C15 C16 Si6 -106.2(7) . . . . ?
Nd1 C15 C16 C20 69.1(6) . . . . ?
Nd1 C16 C20 C13 69.0(6) . . . . ?
Nd1 C21 C22 Si7 131.8(7) . . . . ?
Nd1 C21 C22 C26 -67.4(6) . . . . ?
Nd1 C21 C28 Si8 -132.0(8) . . . . ?
Nd1 C21 C28 C27 68.5(6) . . . . ?
Nd1 C22 C26 C27 -68.3(6) . . . . ?
Nd1 C26 C27 C28 -68.4(6) . . . . ?
Nd1 C27 C28 Si8 132.8(8) . . . . ?
Nd1 C27 C28 C21 -67.9(6) . . . . ?
Si5 C13 C14 Nd1 114.2(7) . . . . ?
Si5 C13 C14 C15 -178.3(7) . . . . ?
Si5 C13 C20 Nd1 -113.5(7) . . . . ?
Si5 C13 C20 C16 178.5(7) . . . . ?
Si6 C16 C20 Nd1 106.0(7) . . . . ?
Si6 C16 C20 C13 175.0(7) . . . . ?
Si7 C22 C26 Nd1 -131.9(7) . . . . ?
Si7 C22 C26 C27 159.9(7) . . . . ?
C10 Si5 C13 Nd1 -110.2(6) . . . . ?
C10 Si5 C13 C14 158.9(9) . . . . ?
C10 Si5 C13 C20 -19.4(10) . . . . ?
C11 Si5 C13 Nd1 9.1(6) . . . . ?
C11 Si5 C13 C14 -81.7(9) . . . . ?
C11 Si5 C13 C20 99.9(9) . . . . ?
C12 Si5 C13 Nd1 128.5(8) . . . . ?
C12 Si5 C13 C14 37.6(11) . . . . ?
C12 Si5 C13 C20 -140.8(10) . . . . ?
C13 C14 C15 Nd1 -68.2(6) . . . . ?
C13 C14 C15 C16 -0.5(11) . . . . ?
C14 C13 C20 Nd1 67.9(6) . . . . ?
C14 C13 C20 C16 -0.1(10) . . . . ?
C14 C15 C16 Nd1 -68.6(7) . . . . ?
C14 C15 C16 Si6 -174.8(7) . . . . ?
C14 C15 C16 C20 0.4(11) . . . . ?
C15 C16 C20 Nd1 -69.2(6) . . . . ?
C15 C16 C20 C13 -0.2(10) . . . . ?
C17 Si6 C16 Nd1 -124.8(5) . . . . ?
C17 Si6 C16 C15 -37.7(10) . . . . ?
C17 Si6 C16 C20 148.0(8) . . . . ?
C18 Si6 C16 Nd1 -4.5(5) . . . . ?
C18 Si6 C16 C15 82.7(9) . . . . ?
C18 Si6 C16 C20 -91.6(9) . . . . ?
C19 Si6 C16 Nd1 113.2(5) . . . . ?
C19 Si6 C16 C15 -159.6(8) . . . . ?
C19 Si6 C16 C20 26.1(10) . . . . ?
C20 C13 C14 Nd1 -67.1(6) . . . . ?
C20 C13 C14 C15 0.4(10) . . . . ?
C21 C22 C26 Nd1 67.1(6) . . . . ?
C21 C22 C26 C27 -1.2(10) . . . . ?
C22 C21 C28 Nd1 -69.8(7) . . . . ?
C22 C21 C28 Si8 158.2(7) . . . . ?
C22 C21 C28 C27 -1.3(10) . . . . ?
C22 C26 C27 Nd1 68.9(6) . . . . ?
C22 C26 C27 C28 0.4(10) . . . . ?
C23 Si7 C22 Nd1 46.9(8) . . . . ?
C23 Si7 C22 C21 -54.7(10) . . . . ?
C23 Si7 C22 C26 148.2(8) . . . . ?
C24 Si7 C22 Nd1 164.7(7) . . . . ?
C24 Si7 C22 C21 63.2(10) . . . . ?
C24 Si7 C22 C26 -94.0(10) . . . . ?
C25 Si7 C22 Nd1 -77.1(7) . . . . ?
C25 Si7 C22 C21 -178.7(8) . . . . ?
C25 Si7 C22 C26 24.1(10) . . . . ?
C26 C27 C28 Nd1 68.4(6) . . . . ?
C26 C27 C28 Si8 -158.8(7) . . . . ?
C26 C27 C28 C21 0.5(10) . . . . ?
C28 C21 C22 Nd1 69.0(7) . . . . ?
C28 C21 C22 Si7 -159.3(7) . . . . ?
C28 C21 C22 C26 1.5(10) . . . . ?
C29 Si8 C28 Nd1 76.0(7) . . . . ?
C29 Si8 C28 C21 177.4(8) . . . . ?
C29 Si8 C28 C27 -27.4(10) . . . . ?
C30 Si8 C28 Nd1 -48.2(8) . . . . ?
C30 Si8 C28 C21 53.2(10) . . . . ?
C30 Si8 C28 C27 -151.6(9) . . . . ?
C31 Si8 C28 Nd1 -166.2(7) . . . . ?
C31 Si8 C28 C21 -64.8(10) . . . . ?
C31 Si8 C28 C27 90.4(10) . . . . ?

loop_
_exptl_oxdiff_crystal_face_indexfrac_h
_exptl_oxdiff_crystal_face_indexfrac_k
_exptl_oxdiff_crystal_face_indexfrac_l
_exptl_oxdiff_crystal_face_x
_exptl_oxdiff_crystal_face_y
_exptl_oxdiff_crystal_face_z
-0.9831 -8.9820 -0.0808 0.9810 -0.3763 0.0272
0.9831 8.9820 0.0808 -0.9810 0.3763 -0.0272
-4.9851 0.9956 13.0286 -0.0646 0.0759 -0.9906
4.9851 -0.9956 -13.0286 0.0646 -0.0759 0.9906
10.0231 -0.9936 0.9659 -0.3170 -0.9140 -0.0251
-10.0231 0.9936 -0.9659 0.3170 0.9140 0.0251
